data_7018308
loop_
_publ_author_name
'Xu, Fei'
'Matsumoto, Kazuhiko'
'Hagiwara, Rika'

_publ_section_title
;
 Effects of alkyl chain length and anion size on thermal and structural
 properties for 1-alkyl-3-methylimidazolium hexafluorocomplex salts
 (C(x)MImAF(6), x = 14, 16 and 18; A = P, As, Sb, Nb and Ta).
;
_journal_issue 12
_journal_name_full 'Dalton transactions (Cambridge, England : 2003)'
_journal_page_first 3494
_journal_page_last 3502
_journal_paper_doi 10.1039/c2dt11693f
_journal_volume 41
_journal_year 2012
_chemical_formula_moiety
;
(C22 N2 H43 +), (Sb F6 -)
;
_chemical_formula_sum 'C22 H43 F6 N2 Sb'
_chemical_formula_weight 571.33
_chemical_melting_point 347.5
_chemical_name_common C18MImSbF6
_chemical_name_systematic
;
?
;
_space_group_IT_number 14
_symmetry_cell_setting monoclinic
_symmetry_space_group_name_Hall '-P 2yab'
_symmetry_space_group_name_H-M 'P 1 21/a 1'
_atom_sites_solution_hydrogens geom
_atom_sites_solution_primary direct
_atom_sites_solution_secondary difmap
_audit_creation_method SHELXL-97
_cell_angle_alpha 90.00
_cell_angle_beta 92.795(2)
_cell_angle_gamma 90.00
_cell_formula_units_Z 4
_cell_length_a 9.9860(13)
_cell_length_b 9.8314(14)
_cell_length_c 29.360(4)
_cell_measurement_reflns_used 9368
_cell_measurement_temperature 328
_cell_measurement_theta_max 54.86
_cell_measurement_theta_min 6.03
_cell_volume 2879.0(7)
_computing_cell_refinement 'RAPID AUTO 2.40 (Rigaku 2006)'
_computing_data_collection 'Rigaku R-AXIS Rapid-II'
_computing_data_reduction 'RAPID AUTO 2.40 (Rigaku 2006)'
_computing_structure_refinement 'SHELXL-97 (Sheldrick, 1997)'
_computing_structure_solution 'SIR92 (Altmare et al., 1994)'
_diffrn_ambient_temperature 328
_diffrn_measured_fraction_theta_full 0.998
_diffrn_measured_fraction_theta_max 0.998
_diffrn_measurement_device_type 'Rigaku R-AXIS RapidII'
_diffrn_measurement_method 'imaging plate'
_diffrn_radiation_monochromator graphite
_diffrn_radiation_source 'fine-focus sealed tube'
_diffrn_radiation_type MoK\a
_diffrn_radiation_wavelength 0.71073
_diffrn_reflns_av_R_equivalents 0.0485
_diffrn_reflns_av_sigmaI/netI 0.0451
_diffrn_reflns_limit_h_max 11
_diffrn_reflns_limit_h_min -11
_diffrn_reflns_limit_k_max 11
_diffrn_reflns_limit_k_min -11
_diffrn_reflns_limit_l_max 34
_diffrn_reflns_limit_l_min -34
_diffrn_reflns_number 22176
_diffrn_reflns_theta_full 25.00
_diffrn_reflns_theta_max 25.00
_diffrn_reflns_theta_min 3.01
_exptl_absorpt_coefficient_mu 1.007
_exptl_absorpt_correction_T_max 1.0000
_exptl_absorpt_correction_T_min 0.2423
_exptl_absorpt_correction_type multi-scan
_exptl_absorpt_process_details 'RAPID AUTO 2.40 (Rigaku 2006)'
_exptl_crystal_colour colorless
_exptl_crystal_density_diffrn 1.318
_exptl_crystal_density_method 'not measured'
_exptl_crystal_description platelet
_exptl_crystal_F_000 1176
_exptl_crystal_size_max 0.75
_exptl_crystal_size_mid 0.30
_exptl_crystal_size_min 0.03
_refine_diff_density_max 0.408
_refine_diff_density_min -0.410
_refine_diff_density_rms 0.067
_refine_ls_extinction_method none
_refine_ls_goodness_of_fit_ref 0.995
_refine_ls_hydrogen_treatment constr
_refine_ls_matrix_type full
_refine_ls_number_parameters 282
_refine_ls_number_reflns 5061
_refine_ls_number_restraints 69
_refine_ls_restrained_S_all 1.019
_refine_ls_R_factor_all 0.1207
_refine_ls_R_factor_gt 0.0691
_refine_ls_shift/su_max 0.004
_refine_ls_shift/su_mean 0.000
_refine_ls_structure_factor_coef Fsqd
_refine_ls_weighting_details 'calc w=1/[\s^2^(Fo^2^)+(0.1517P)^2^+0.0000P] where P=(Fo^2^+2Fc^2^)/3'
_refine_ls_weighting_scheme calc
_refine_ls_wR_factor_gt 0.2048
_refine_ls_wR_factor_ref 0.2652
_reflns_number_gt 2149
_reflns_number_total 5061
_reflns_threshold_expression >2sigma(I)
_cod_data_source_file c2dt11693f.txt
_cod_data_source_block C18MImSbF6-55oC
_cod_original_sg_symbol_H-M P21/a
_cod_database_code 7018308

loop_
_symmetry_equiv_pos_as_xyz
'x, y, z'
'-x+1/2, y+1/2, -z'
'-x, -y, -z'
'x-1/2, -y-1/2, z'

loop_
_atom_site_label
_atom_site_type_symbol
_atom_site_fract_x
_atom_site_fract_y
_atom_site_fract_z
_atom_site_U_iso_or_equiv
_atom_site_adp_type
_atom_site_occupancy
_atom_site_symmetry_multiplicity
_atom_site_calc_flag
_atom_site_refinement_flags
Sb1 Sb -0.16386(6) 0.03251(8) 0.10680(2) 0.1596(5) Uani 1 1 d .
F4 F -0.2636(15) -0.0413(14) 0.1523(4) 0.328(6) Uani 1 1 d .
F3 F -0.3006(9) 0.1439(9) 0.0965(5) 0.355(6) Uani 1 1 d .
F2 F -0.0776(12) 0.0891(18) 0.0570(4) 0.391(9) Uani 1 1 d .
F5 F -0.0336(8) -0.0926(10) 0.1209(4) 0.277(4) Uani 1 1 d .
N1 N 0.3724(10) -0.0311(10) 0.1115(3) 0.165(3) Uani 1 1 d D
F6 F -0.0687(10) 0.1455(9) 0.1438(4) 0.318(5) Uani 1 1 d .
F1 F -0.2527(6) -0.0943(10) 0.0702(3) 0.257(4) Uani 1 1 d .
C21 C -0.619(2) -0.164(2) 0.6743(7) 0.343(9) Uani 1 1 d DU
H21A H -0.5946 -0.2582 0.6798 0.412 Uiso 1 1 calc R
H21B H -0.7037 -0.1619 0.6566 0.412 Uiso 1 1 calc R
C9 C 0.1507(15) -0.1456(19) 0.2492(5) 0.293(8) Uani 1 1 d DU
H9A H 0.0659 -0.1311 0.2324 0.352 Uiso 1 1 calc R
H9B H 0.1749 -0.2410 0.2476 0.352 Uiso 1 1 calc R
C18 C -0.3780(19) -0.092(2) 0.5773(8) 0.292(9) Uani 1 1 d D
H18A H -0.4017 0.0028 0.5720 0.351 Uiso 1 1 calc R
H18B H -0.2964 -0.0931 0.5966 0.351 Uiso 1 1 calc R
C17 C -0.348(2) -0.1553(19) 0.5318(6) 0.280(8) Uani 1 1 d D
H17A H -0.3252 -0.2500 0.5373 0.336 Uiso 1 1 calc R
H17B H -0.4301 -0.1541 0.5128 0.336 Uiso 1 1 calc R
C13 C -0.0897(18) -0.1581(18) 0.3952(8) 0.296(11) Uani 1 1 d D
H13A H -0.0744 -0.2542 0.4010 0.355 Uiso 1 1 calc R
H13B H -0.1734 -0.1497 0.3773 0.355 Uiso 1 1 calc R
N3 N 0.4002(9) -0.1233(8) 0.0478(3) 0.157(2) Uani 1 1 d .
C22 C -0.633(3) -0.092(3) 0.7188(8) 0.375(11) Uani 1 1 d DU
H22A H -0.6473 0.0051 0.7138 0.450 Uiso 1 1 calc R
H22B H -0.5533 -0.1038 0.7385 0.450 Uiso 1 1 calc R
C12 C 0.0213(18) -0.105(2) 0.3678(7) 0.289(10) Uani 1 1 d D
H12A H 0.0117 -0.0070 0.3657 0.347 Uiso 1 1 calc R
H12B H 0.1055 -0.1231 0.3846 0.347 Uiso 1 1 calc R
C10 C 0.1454(17) -0.097(2) 0.2985(6) 0.309(9) Uani 1 1 d D
H10A H 0.2283 -0.1213 0.3151 0.371 Uiso 1 1 calc R
H10B H 0.1365 0.0009 0.2990 0.371 Uiso 1 1 calc R
C15 C -0.2176(19) -0.1607(18) 0.4584(7) 0.257(6) Uani 1 1 d D
H15A H -0.1969 -0.2566 0.4621 0.308 Uiso 1 1 calc R
H15B H -0.2971 -0.1515 0.4383 0.308 Uiso 1 1 calc R
C24 C 0.4650(11) -0.2108(12) 0.0129(4) 0.202(4) Uani 1 1 d .
H24A H 0.4617 -0.1648 -0.0160 0.303 Uiso 1 1 calc R
H24B H 0.4179 -0.2957 0.0099 0.303 Uiso 1 1 calc R
H24C H 0.5568 -0.2276 0.0226 0.303 Uiso 1 1 calc R
C5 C 0.2771(16) 0.0156(13) 0.0841(7) 0.194(4) Uani 1 1 d .
H5 H 0.2114 0.0776 0.0916 0.232 Uiso 1 1 calc R
C20 C -0.513(2) -0.093(2) 0.6490(6) 0.308(8) Uani 1 1 d DU
H20A H -0.4297 -0.0945 0.6676 0.370 Uiso 1 1 calc R
H20B H -0.5385 0.0009 0.6443 0.370 Uiso 1 1 calc R
C14 C -0.1040(19) -0.087(2) 0.4400(7) 0.266(8) Uani 1 1 d D
H14A H -0.0236 -0.0966 0.4597 0.320 Uiso 1 1 calc R
H14B H -0.1242 0.0086 0.4358 0.320 Uiso 1 1 calc R
C11 C 0.0310(15) -0.1599(18) 0.3208(6) 0.281(8) Uani 1 1 d D
H11A H 0.0429 -0.2578 0.3221 0.337 Uiso 1 1 calc R
H11B H -0.0514 -0.1410 0.3031 0.337 Uiso 1 1 calc R
C2 C 0.4460(10) -0.1140(11) 0.0896(5) 0.168(3) Uani 1 1 d .
H2 H 0.5205 -0.1601 0.1020 0.202 Uiso 1 1 calc R
C19 C -0.489(2) -0.1579(19) 0.6034(6) 0.296(8) Uani 1 1 d DU
H19A H -0.5715 -0.1541 0.5847 0.356 Uiso 1 1 calc R
H19B H -0.4666 -0.2530 0.6082 0.356 Uiso 1 1 calc R
C23 C -0.753(3) -0.155(3) 0.7396(8) 0.431(15) Uani 1 1 d DU
H23A H -0.8229 -0.1673 0.7165 0.646 Uiso 1 1 calc R
H23B H -0.7838 -0.0957 0.7630 0.646 Uiso 1 1 calc R
H23C H -0.7279 -0.2409 0.7527 0.646 Uiso 1 1 calc R
C16 C -0.2392(18) -0.095(2) 0.5044(7) 0.264(7) Uani 1 1 d D
H16A H -0.1555 -0.0994 0.5226 0.317 Uiso 1 1 calc R
H16B H -0.2596 0.0006 0.4993 0.317 Uiso 1 1 calc R
C4 C 0.2896(14) -0.0405(13) 0.0434(6) 0.184(4) Uani 1 1 d .
H4 H 0.2348 -0.0265 0.0173 0.221 Uiso 1 1 calc R
C7 C 0.2801(17) -0.091(2) 0.1830(5) 0.306(8) Uani 1 1 d DU
H7A H 0.1953 -0.0821 0.1657 0.367 Uiso 1 1 calc R
H7B H 0.3091 -0.1846 0.1813 0.367 Uiso 1 1 calc R
C8 C 0.262(2) -0.054(2) 0.2313(5) 0.320(8) Uani 1 1 d DU
H8A H 0.2364 0.0413 0.2335 0.384 Uiso 1 1 calc R
H8B H 0.3450 -0.0672 0.2493 0.384 Uiso 1 1 calc R
C6 C 0.3869(15) 0.0042(15) 0.1620(4) 0.223(5) Uani 1 1 d D
H6A H 0.3670 0.0993 0.1672 0.267 Uiso 1 1 calc R
H6B H 0.4765 -0.0159 0.1744 0.267 Uiso 1 1 calc R

loop_
_atom_site_aniso_label
_atom_site_aniso_U_11
_atom_site_aniso_U_22
_atom_site_aniso_U_33
_atom_site_aniso_U_23
_atom_site_aniso_U_13
_atom_site_aniso_U_12
Sb1 0.1519(6) 0.1444(7) 0.1844(7) 0.0024(4) 0.0256(4) -0.0003(3)
F4 0.340(14) 0.401(16) 0.246(9) 0.045(9) 0.031(9) -0.050(11)
F3 0.260(8) 0.214(8) 0.59(2) 0.041(10) -0.015(9) 0.085(7)
F2 0.333(13) 0.58(2) 0.265(9) 0.100(13) 0.056(8) -0.192(16)
F5 0.228(7) 0.228(7) 0.365(11) -0.025(8) -0.075(7) 0.040(6)
N1 0.154(6) 0.162(7) 0.182(8) 0.032(6) 0.019(6) -0.008(5)
F6 0.323(10) 0.214(8) 0.410(13) -0.092(8) -0.055(9) -0.031(7)
F1 0.172(5) 0.259(7) 0.339(9) -0.100(7) 0.003(5) -0.018(5)
C21 0.43(2) 0.254(17) 0.343(17) -0.053(14) -0.050(14) -0.094(16)
C9 0.236(13) 0.29(2) 0.353(17) 0.093(17) 0.044(14) -0.029(12)
C18 0.32(2) 0.231(17) 0.32(2) -0.073(18) -0.050(17) -0.001(16)
C17 0.35(2) 0.226(16) 0.257(16) 0.001(15) -0.063(15) -0.056(16)
C13 0.247(16) 0.236(19) 0.40(3) 0.100(19) -0.031(17) -0.081(13)
N3 0.158(6) 0.139(6) 0.175(7) 0.025(5) 0.012(5) -0.031(5)
C22 0.47(3) 0.30(2) 0.34(2) -0.067(18) -0.041(17) -0.10(2)
C12 0.273(19) 0.194(14) 0.39(3) -0.038(19) -0.09(2) 0.015(15)
C10 0.254(17) 0.33(2) 0.33(2) 0.07(2) -0.024(18) -0.038(18)
C15 0.295(19) 0.222(15) 0.250(16) -0.015(13) -0.013(13) 0.002(14)
C24 0.223(9) 0.179(9) 0.208(8) -0.011(8) 0.054(8) -0.037(8)
C5 0.192(11) 0.174(10) 0.219(13) 0.025(10) 0.051(11) 0.011(8)
C20 0.37(2) 0.248(16) 0.299(15) -0.016(13) -0.108(13) -0.053(15)
C14 0.249(17) 0.34(2) 0.208(13) -0.008(15) 0.004(12) 0.001(18)
C11 0.211(13) 0.219(16) 0.41(3) 0.049(17) 0.014(15) -0.078(12)
C2 0.135(6) 0.139(8) 0.234(12) 0.011(8) 0.048(8) 0.002(5)
C19 0.37(2) 0.214(15) 0.292(14) -0.004(12) -0.100(13) -0.044(15)
C23 0.56(4) 0.34(3) 0.39(2) -0.04(2) 0.03(2) -0.11(3)
C16 0.259(17) 0.251(17) 0.279(19) -0.019(16) -0.028(14) -0.018(14)
C4 0.174(10) 0.174(10) 0.204(12) 0.023(8) 0.003(8) 0.000(8)
C7 0.253(15) 0.40(2) 0.268(14) -0.025(17) 0.055(13) 0.025(17)
C8 0.279(16) 0.40(2) 0.286(15) -0.012(16) 0.043(14) -0.099(14)
C6 0.200(12) 0.253(14) 0.218(14) -0.019(10) 0.045(10) -0.015(9)

loop_
_atom_type_symbol
_atom_type_description
_atom_type_scat_dispersion_real
_atom_type_scat_dispersion_imag
_atom_type_scat_source
C C 0.0033 0.0016 'International Tables Vol C Tables 4.2.6.8 and 6.1.1.4'
H H 0.0000 0.0000 'International Tables Vol C Tables 4.2.6.8 and 6.1.1.4'
N N 0.0061 0.0033 'International Tables Vol C Tables 4.2.6.8 and 6.1.1.4'
F F 0.0171 0.0103 'International Tables Vol C Tables 4.2.6.8 and 6.1.1.4'
Sb Sb -0.5866 1.5461 'International Tables Vol C Tables 4.2.6.8 and 6.1.1.4'

loop_
_geom_angle_atom_site_label_1
_geom_angle_atom_site_label_2
_geom_angle_atom_site_label_3
_geom_angle
F3 Sb1 F6 95.9(6)
F3 Sb1 F2 93.7(7)
F6 Sb1 F2 92.2(6)
F3 Sb1 F5 174.3(5)
F6 Sb1 F5 85.9(5)
F2 Sb1 F5 91.6(7)
F3 Sb1 F1 88.5(5)
F6 Sb1 F1 175.6(4)
F2 Sb1 F1 88.3(5)
F5 Sb1 F1 89.7(5)
F3 Sb1 F4 85.9(6)
F6 Sb1 F4 95.4(6)
F2 Sb1 F4 172.4(5)
F5 Sb1 F4 88.5(6)
F1 Sb1 F4 84.0(5)
C2 N1 C5 109.3(11)
C2 N1 C6 126.9(13)
C5 N1 C6 123.7(14)
C20 C21 C22 108.0(17)
C20 C21 H21A 110.1
C22 C21 H21A 110.1
C20 C21 H21B 110.1
C22 C21 H21B 110.1
H21A C21 H21B 108.4
C10 C9 C8 101.4(11)
C10 C9 H9A 111.5
C8 C9 H9A 111.5
C10 C9 H9B 111.5
C8 C9 H9B 111.5
H9A C9 H9B 109.3
C17 C18 C19 116.6(16)
C17 C18 H18A 108.1
C19 C18 H18A 108.1
C17 C18 H18B 108.1
C19 C18 H18B 108.1
H18A C18 H18B 107.3
C16 C17 C18 119.2(17)
C16 C17 H17A 107.5
C18 C17 H17A 107.5
C16 C17 H17B 107.5
C18 C17 H17B 107.5
H17A C17 H17B 107.0
C12 C13 C14 114.4(17)
C12 C13 H13A 108.7
C14 C13 H13A 108.7
C12 C13 H13B 108.7
C14 C13 H13B 108.7
H13A C13 H13B 107.6
C2 N3 C4 107.0(10)
C2 N3 C24 122.8(10)
C4 N3 C24 130.2(12)
C21 C22 C23 105.5(19)
C21 C22 H22A 110.6
C23 C22 H22A 110.6
C21 C22 H22B 110.6
C23 C22 H22B 110.6
H22A C22 H22B 108.8
C11 C12 C13 117.1(17)
C11 C12 H12A 108.0
C13 C12 H12A 108.0
C11 C12 H12B 108.0
C13 C12 H12B 108.0
H12A C12 H12B 107.3
C11 C10 C9 110.7(13)
C11 C10 H10A 109.5
C9 C10 H10A 109.5
C11 C10 H10B 109.5
C9 C10 H10B 109.5
H10A C10 H10B 108.1
C14 C15 C16 105.2(16)
C14 C15 H15A 110.7
C16 C15 H15A 110.7
C14 C15 H15B 110.7
C16 C15 H15B 110.7
H15A C15 H15B 108.8
N3 C24 H24A 109.5
N3 C24 H24B 109.5
H24A C24 H24B 109.5
N3 C24 H24C 109.5
H24A C24 H24C 109.5
H24B C24 H24C 109.5
N1 C5 C4 108.2(13)
N1 C5 H5 125.9
C4 C5 H5 125.9
C21 C20 C19 113.1(18)
C21 C20 H20A 109.0
C19 C20 H20A 109.0
C21 C20 H20B 109.0
C19 C20 H20B 109.0
H20A C20 H20B 107.8
C15 C14 C13 101.6(18)
C15 C14 H14A 111.4
C13 C14 H14A 111.4
C15 C14 H14B 111.4
C13 C14 H14B 111.4
H14A C14 H14B 109.3
C10 C11 C12 110.3(15)
C10 C11 H11A 109.6
C12 C11 H11A 109.6
C10 C11 H11B 109.6
C12 C11 H11B 109.6
H11A C11 H11B 108.1
N1 C2 N3 109.6(10)
N1 C2 H2 125.2
N3 C2 H2 125.2
C20 C19 C18 114.7(17)
C20 C19 H19A 108.6
C18 C19 H19A 108.6
C20 C19 H19B 108.6
C18 C19 H19B 108.6
H19A C19 H19B 107.6
C22 C23 H23A 109.5
C22 C23 H23B 109.5
H23A C23 H23B 109.5
C22 C23 H23C 109.5
H23A C23 H23C 109.5
H23B C23 H23C 109.5
C17 C16 C15 116.3(18)
C17 C16 H16A 108.2
C15 C16 H16A 108.2
C17 C16 H16B 108.2
C15 C16 H16B 108.2
H16A C16 H16B 107.4
C5 C4 N3 105.8(12)
C5 C4 H4 127.1
N3 C4 H4 127.1
C8 C7 C6 110.4(11)
C8 C7 H7A 109.6
C6 C7 H7A 109.6
C8 C7 H7B 109.6
C6 C7 H7B 109.6
H7A C7 H7B 108.1
C7 C8 C9 107.7(11)
C7 C8 H8A 110.2
C9 C8 H8A 110.2
C7 C8 H8B 110.2
C9 C8 H8B 110.2
H8A C8 H8B 108.5
N1 C6 C7 102.4(9)
N1 C6 H6A 111.3
C7 C6 H6A 111.3
N1 C6 H6B 111.3
C7 C6 H6B 111.3
H6A C6 H6B 109.2

loop_
_geom_bond_atom_site_label_1
_geom_bond_atom_site_label_2
_geom_bond_distance
Sb1 F3 1.765(8)
Sb1 F6 1.792(8)
Sb1 F2 1.820(9)
Sb1 F5 1.823(8)
Sb1 F1 1.845(7)
Sb1 F4 1.853(12)
N1 C2 1.290(12)
N1 C5 1.301(18)
N1 C6 1.522(11)
C21 C20 1.497(13)
C21 C22 1.499(14)
C21 H21A 0.9700
C21 H21B 0.9700
C9 C10 1.527(13)
C9 C8 1.544(12)
C9 H9A 0.9700
C9 H9B 0.9700
C18 C17 1.518(13)
C18 C19 1.521(13)
C18 H18A 0.9700
C18 H18B 0.9700
C17 C16 1.504(13)
C17 H17A 0.9700
C17 H17B 0.9700
C13 C12 1.495(13)
C13 C14 1.502(13)
C13 H13A 0.9700
C13 H13B 0.9700
N3 C2 1.293(12)
N3 C4 1.373(13)
N3 C24 1.507(13)
C22 C23 1.502(10)
C22 H22A 0.9700
C22 H22B 0.9700
C12 C11 1.491(12)
C12 H12A 0.9700
C12 H12B 0.9700
C10 C11 1.479(12)
C10 H10A 0.9700
C10 H10B 0.9700
C15 C14 1.470(13)
C15 C16 1.522(12)
C15 H15A 0.9700
C15 H15B 0.9700
C24 H24A 0.9600
C24 H24B 0.9600
C24 H24C 0.9600
C5 C4 1.327(17)
C5 H5 0.9300
C20 C19 1.513(13)
C20 H20A 0.9700
C20 H20B 0.9700
C14 H14A 0.9700
C14 H14B 0.9700
C11 H11A 0.9700
C11 H11B 0.9700
C2 H2 0.9300
C19 H19A 0.9700
C19 H19B 0.9700
C23 H23A 0.9600
C23 H23B 0.9600
C23 H23C 0.9600
C16 H16A 0.9700
C16 H16B 0.9700
C4 H4 0.9300
C7 C8 1.483(9)
C7 C6 1.566(9)
C7 H7A 0.9700
C7 H7B 0.9700
C8 H8A 0.9700
C8 H8B 0.9700
C6 H6A 0.9700
C6 H6B 0.9700
